data_9013688
loop_
_publ_author_name
'de Villiers, J. P. R.'
'Liles, D. C.'
'Becker, M.'

_publ_section_title
;
 The crystal structure of a naturally occurring 5C pyrrhotite
 from Sudbury, its chemistry, and vacancy distribution
 Locality: Copper Cliff North Mine, Sudbury, Canada
;
_journal_name_full 'American Mineralogist'
_journal_page_first 1405
_journal_page_last 1410
_journal_paper_doi 10.2138/am.2009.3081
_journal_volume 94
_journal_year 2009
_chemical_formula_sum 'Fe17.574 Ni0.24 S20'
_chemical_name_mineral Pyrrhotite
_space_group_IT_number 64
_space_group_name_Hall '-C 2ac 2'
_space_group_name_H-M_alt 'C m c e'
_symmetry_space_group_name_Hall '-C 2ac 2'
_symmetry_space_group_name_H-M 'C m c e'
_cell_angle_alpha 90
_cell_angle_beta 90
_cell_angle_gamma 90
_cell_length_a 6.893
_cell_length_b 11.939
_cell_length_c 28.635
_cell_formula_units_Z 4
_cell_volume 2356.532
_exptl_crystal_density_diffrn 4.614
_cod_original_sg_symbol_H-M 'C m c a'
_cod_original_formula_sum 'Fe17.574 Ni.24 S20'
_cod_database_code 9013688

loop_
_symmetry_equiv_pos_as_xyz
x,y,z
1/2+x,1/2+y,z
x,1/2-y,1/2+z
1/2+x,-y,1/2+z
-x,1/2+y,1/2-z
1/2-x,+y,1/2-z
-x,y,z
1/2-x,1/2+y,z
x,-y,-z
1/2+x,1/2-y,-z
x,1/2+y,1/2-z
1/2+x,+y,1/2-z
-x,1/2-y,1/2+z
1/2-x,-y,1/2+z
-x,-y,-z
1/2-x,1/2-y,-z

loop_
_atom_site_aniso_label
_atom_site_aniso_U_11
_atom_site_aniso_U_22
_atom_site_aniso_U_33
_atom_site_aniso_U_12
_atom_site_aniso_U_13
_atom_site_aniso_U_23
Fe1 0.01600 0.03600 0.00500 0.00000 0.00000 -0.00600
Ni1 0.01600 0.03600 0.00500 0.00000 0.00000 -0.00600
Fe2 0.02600 0.01900 0.01100 -0.01100 -0.00300 -0.00400
Fe3 0.02300 0.02000 0.01200 0.00000 0.00000 0.00500
Fe4 0.03000 0.01500 0.00300 0.00000 0.00000 0.00000
Fe5 0.03600 0.01600 0.01200 0.00000 0.00000 0.00600
Fe6 0.03500 0.00900 0.00900 0.00000 0.00000 -0.00500
Fe7 0.01000 0.02600 0.01500 0.00200 0.00000 0.02000
Fe8 0.01000 0.02500 0.01800 0.00600 -0.00100 -0.04000
S1 0.01200 0.00900 0.01600 0.00000 0.00000 -0.00500
S2 0.00600 0.00900 0.00900 0.00000 0.00000 -0.00100
S3 0.00500 0.00900 0.01100 0.00000 0.00000 0.00100
S4 0.00400 0.01100 0.01200 0.00000 -0.00100 0.00000
S5 0.00900 0.00900 0.00700 0.00000 0.00000 -0.00200
S6 0.01200 0.00800 0.01400 0.00000 0.00000 -0.00500
S7 0.01100 0.01000 0.02000 0.00100 0.00000 0.00200
S8 0.00600 0.01000 0.01600 0.00000 0.00100 0.00300

loop_
_atom_site_label
_atom_site_fract_x
_atom_site_fract_y
_atom_site_fract_z
_atom_site_occupancy
_atom_site_U_iso_or_equiv
Fe1 0.50000 0.00000 0.50000 0.76000 0.01900
Ni1 0.50000 0.00000 0.50000 0.24000 0.01900
Fe2 0.25000 0.25000 0.50000 1.00000 0.01900
Fe3 0.00000 -0.00170 0.69780 1.00000 0.01800
Fe4 0.50000 0.01400 0.60070 1.00000 0.01600
Fe5 0.00000 0.48550 0.70080 1.00000 0.02200
Fe6 0.00000 -0.00120 0.59470 0.85700 0.01800
Fe7 0.27320 0.23950 0.60150 1.00000 0.01700
Fe8 0.23110 0.25690 0.70150 0.77500 0.01800
S1 0.50000 0.16830 0.44660 1.00000 0.01200
S2 0.00000 0.16500 0.64830 1.00000 0.00800
S3 0.00000 0.33260 0.75310 1.00000 0.00800
S4 0.25000 0.08060 0.75000 1.00000 0.00900
S5 0.50000 0.16450 0.65620 1.00000 0.00800
S6 0.50000 0.33010 0.54960 1.00000 0.01200
S7 0.25150 0.08280 0.54840 1.00000 0.01400
S8 0.24990 0.41540 0.64770 1.00000 0.01000

_database_code_amcsd 0004985
